data_1564865
loop_
_publ_author_name
'Zhang, Cai-Xia'
'Fang, Duo-Wen'
'Wang, Jun-Ling'
'Jia, Ai-Quan'
'Zhang, Qian-Feng'

_publ_section_title
;
 Syntheses, characterizations, and reactivities of new
 1,4,7-trimethyl-l,4,7-triazacyclononane (Me3tacn) molybdenum and tungsten
 complexes
;
_journal_name_full 'Inorganica Chimica Acta'
_journal_page_first 119599
_journal_paper_doi 10.1016/j.ica.2020.119599
_journal_volume 507
_journal_year 2020
_chemical_formula_sum 'C18 H35 F6 Mo N4 O2 P S2'
_chemical_formula_weight 644.53
_space_group_crystal_system monoclinic
_space_group_IT_number 14
_space_group_name_Hall '-P 2ybc'
_space_group_name_H-M_alt 'P 1 21/c 1'
_atom_sites_solution_hydrogens geom
_audit_creation_method SHELXL-2014/7
_cell_angle_alpha 90
_cell_angle_beta 110.651(2)
_cell_angle_gamma 90
_cell_formula_units_Z 4
_cell_length_a 13.662(2)
_cell_length_b 15.028(3)
_cell_length_c 14.197(2)
_cell_measurement_reflns_used 5562
_cell_measurement_temperature 296(2)
_cell_measurement_theta_max 27.20
_cell_measurement_theta_min 2.24
_cell_volume 2727.5(8)
_computing_structure_refinement 'SHELXL-2014/7 (Sheldrick, 2014)'
_diffrn_ambient_temperature 296(2)
_diffrn_measured_fraction_theta_full 0.995
_diffrn_measured_fraction_theta_max 0.991
_diffrn_measurement_device_type 'CCD area detector'
_diffrn_measurement_method 'phi and omega scans'
_diffrn_radiation_type MoK\a
_diffrn_radiation_wavelength 0.71073
_diffrn_reflns_av_R_equivalents 0.0310
_diffrn_reflns_av_unetI/netI 0.0396
_diffrn_reflns_Laue_measured_fraction_full 0.995
_diffrn_reflns_Laue_measured_fraction_max 0.991
_diffrn_reflns_limit_h_max 17
_diffrn_reflns_limit_h_min -16
_diffrn_reflns_limit_k_max 19
_diffrn_reflns_limit_k_min -15
_diffrn_reflns_limit_l_max 18
_diffrn_reflns_limit_l_min -18
_diffrn_reflns_number 16842
_diffrn_reflns_point_group_measured_fraction_full 0.995
_diffrn_reflns_point_group_measured_fraction_max 0.991
_diffrn_reflns_theta_full 25.242
_diffrn_reflns_theta_max 27.532
_diffrn_reflns_theta_min 2.046
_exptl_absorpt_coefficient_mu 0.756
_exptl_crystal_colour yellow
_exptl_crystal_density_diffrn 1.570
_exptl_crystal_description block
_exptl_crystal_F_000 1320
_exptl_crystal_size_max 0.200
_exptl_crystal_size_mid 0.180
_exptl_crystal_size_min 0.140
_refine_diff_density_max 1.264
_refine_diff_density_min -1.021
_refine_diff_density_rms 0.107
_refine_ls_extinction_coef .
_refine_ls_extinction_method none
_refine_ls_goodness_of_fit_ref 1.306
_refine_ls_hydrogen_treatment constr
_refine_ls_matrix_type full
_refine_ls_number_parameters 312
_refine_ls_number_reflns 6237
_refine_ls_number_restraints 0
_refine_ls_restrained_S_all 1.306
_refine_ls_R_factor_all 0.0718
_refine_ls_R_factor_gt 0.0571
_refine_ls_shift/su_max 0.022
_refine_ls_shift/su_mean 0.002
_refine_ls_structure_factor_coef Fsqd
_refine_ls_weighting_details 'w=1/[\s^2^(Fo^2^)+(0.1000P)^2^+0.4234P] where P=(Fo^2^+2Fc^2^)/3'
_refine_ls_weighting_scheme calc
_refine_ls_wR_factor_gt 0.1764
_refine_ls_wR_factor_ref 0.1919
_reflns_Friedel_coverage 0.000
_reflns_Friedel_fraction_full .
_reflns_Friedel_fraction_max .
_reflns_number_gt 4891
_reflns_number_total 6237
_reflns_threshold_expression 'I > 2\s(I)'
_cod_data_source_file 7.cif
_cod_data_source_block P21c
_cod_original_cell_volume 2727.6(8)
_cod_original_sg_symbol_H-M 'P 21/c'
_cod_database_code 1564865
_shelx_shelxl_version_number 2014/7
_shelx_space_group_comment
;
The symmetry employed for this shelxl refinement is uniquely defined
by the following loop, which should always be used as a source of
symmetry information in preference to the above space-group names.
They are only intended as comments.
;
_shelx_estimated_absorpt_t_min 0.863
_shelx_estimated_absorpt_t_max 0.902

loop_
_space_group_symop_operation_xyz
'x, y, z'
'-x, y+1/2, -z+1/2'
'-x, -y, -z'
'x, -y-1/2, z-1/2'

loop_
_atom_site_label
_atom_site_type_symbol
_atom_site_fract_x
_atom_site_fract_y
_atom_site_fract_z
_atom_site_U_iso_or_equiv
_atom_site_adp_type
_atom_site_occupancy
_atom_site_site_symmetry_order
_atom_site_calc_flag
_atom_site_refinement_flags_posn
_atom_site_refinement_flags_adp
_atom_site_refinement_flags_occupancy
_atom_site_disorder_assembly
_atom_site_disorder_group
Mo1 Mo 0.42368(3) 0.14768(2) 0.29898(2) 0.03613(15) Uani 1 1 d . . . . .
S2 S 0.59804(9) 0.07143(8) 0.35967(9) 0.0491(3) Uani 1 1 d . . . . .
S1 S 0.55553(9) 0.22932(7) 0.24503(9) 0.0470(3) Uani 1 1 d . . . . .
C1 C 0.4639(4) 0.1220(3) 0.4426(4) 0.0531(11) Uani 1 1 d . . . . .
C2 C 0.4357(4) 0.2551(3) 0.3754(4) 0.0528(11) Uani 1 1 d . . . . .
O2 O 0.4461(4) 0.3203(3) 0.4231(3) 0.0793(12) Uani 1 1 d . . . . .
O1 O 0.4886(3) 0.1121(3) 0.5285(3) 0.0735(11) Uani 1 1 d . . . . .
C16 C 0.6451(4) 0.1462(3) 0.2930(4) 0.0451(10) Uani 1 1 d . . . . .
N1 N 0.7351(3) 0.1396(3) 0.2822(3) 0.0536(10) Uani 1 1 d . . . . .
N2 N 0.2902(3) 0.2173(3) 0.1719(3) 0.0496(9) Uani 1 1 d . . . . .
N4 N 0.3888(3) 0.0509(3) 0.1578(3) 0.0502(9) Uani 1 1 d . . . . .
C6 C 0.3060(5) 0.1914(4) 0.0766(4) 0.0619(13) Uani 1 1 d . . . . .
H6A H 0.2485 0.2143 0.0197 0.074 Uiso 1 1 calc R U . . .
H6B H 0.3700 0.2183 0.0752 0.074 Uiso 1 1 calc R U . . .
C10 C 0.3123(4) 0.0938(4) 0.0662(3) 0.0589(13) Uani 1 1 d . . . . .
H10A H 0.3326 0.0809 0.0087 0.071 Uiso 1 1 calc R U . . .
H10B H 0.2437 0.0681 0.0533 0.071 Uiso 1 1 calc R U . . .
C13 C 0.2944(5) 0.3170(4) 0.1768(5) 0.0712(16) Uani 1 1 d . . . . .
H13A H 0.3612 0.3370 0.1769 0.107 Uiso 1 1 calc R U . . .
H13B H 0.2846 0.3366 0.2372 0.107 Uiso 1 1 calc R U . . .
H13C H 0.2400 0.3411 0.1193 0.107 Uiso 1 1 calc R U . . .
C9 C 0.4772(5) 0.0173(4) 0.1293(5) 0.0746(17) Uani 1 1 d . . . . .
H9A H 0.5299 -0.0078 0.1873 0.112 Uiso 1 1 calc R U . . .
H9B H 0.5067 0.0656 0.1038 0.112 Uiso 1 1 calc R U . . .
H9C H 0.4520 -0.0275 0.0782 0.112 Uiso 1 1 calc R U . . .
C7 C 0.3410(5) -0.0271(4) 0.1903(5) 0.0723(16) Uani 1 1 d . . . . .
H7A H 0.3186 -0.0701 0.1360 0.087 Uiso 1 1 calc R U . . .
H7B H 0.3935 -0.0553 0.2475 0.087 Uiso 1 1 calc R U . . .
C11 C 0.1886(4) 0.1416(4) 0.2622(5) 0.0701(16) Uani 1 1 d . . . . .
H11A H 0.1218 0.1130 0.2514 0.084 Uiso 1 1 calc R U . . .
H11B H 0.2004 0.1848 0.3157 0.084 Uiso 1 1 calc R U . . .
C5 C 0.2508(5) -0.0016(4) 0.2185(5) 0.0743(17) Uani 1 1 d . . . . .
H5A H 0.2277 -0.0533 0.2459 0.089 Uiso 1 1 calc R U . . .
H5B H 0.1938 0.0166 0.1584 0.089 Uiso 1 1 calc R U . . .
C4 C 0.2731(5) 0.0341(5) 0.3911(5) 0.086(2) Uani 1 1 d . . . . .
H4A H 0.2909 0.0796 0.4417 0.130 Uiso 1 1 calc R U . . .
H4B H 0.3230 -0.0135 0.4121 0.130 Uiso 1 1 calc R U . . .
H4C H 0.2044 0.0116 0.3816 0.130 Uiso 1 1 calc R U . . .
C12 C 0.1845(4) 0.1882(4) 0.1681(4) 0.0645(14) Uani 1 1 d . . . . .
H12A H 0.1393 0.2398 0.1580 0.077 Uiso 1 1 calc R U . . .
H12B H 0.1545 0.1486 0.1112 0.077 Uiso 1 1 calc R U . . .
N3 N 0.2744(3) 0.0723(3) 0.2941(3) 0.0533(10) Uani 1 1 d . . . . .
C17 C 0.8051(4) 0.0627(4) 0.3245(5) 0.0735(16) Uani 1 1 d . . . . .
H17A H 0.8480 0.0525 0.2838 0.088 Uiso 1 1 calc R U . . .
H17B H 0.7625 0.0101 0.3197 0.088 Uiso 1 1 calc R U . . .
C18 C 0.8751(6) 0.0746(6) 0.4319(6) 0.106(3) Uani 1 1 d . . . . .
H18A H 0.8317 0.0856 0.4720 0.128 Uiso 1 1 calc R U . . .
H18B H 0.9122 0.0192 0.4552 0.128 Uiso 1 1 calc R U . . .
C19 C 0.9520(8) 0.1461(7) 0.4512(7) 0.125(4) Uani 1 1 d . . . . .
H19A H 0.9852 0.1440 0.4018 0.187 Uiso 1 1 calc R U . . .
H19B H 1.0038 0.1389 0.5171 0.187 Uiso 1 1 calc R U . . .
H19C H 0.9177 0.2024 0.4472 0.187 Uiso 1 1 calc R U . . .
C20 C 0.7655(4) 0.2012(4) 0.2170(4) 0.0684(15) Uani 1 1 d . . . . .
H20A H 0.8409 0.2082 0.2429 0.082 Uiso 1 1 calc R U . . .
H20B H 0.7345 0.2590 0.2183 0.082 Uiso 1 1 calc R U . . .
C21 C 0.7303(7) 0.1676(6) 0.1075(5) 0.094(2) Uani 1 1 d . . . . .
H21A H 0.7614 0.1099 0.1060 0.113 Uiso 1 1 calc R U . . .
H21B H 0.6549 0.1607 0.0814 0.113 Uiso 1 1 calc R U . . .
C22 C 0.7622(10) 0.2313(8) 0.0425(6) 0.146(4) Uani 1 1 d . . . . .
H22A H 0.7420 0.2906 0.0532 0.219 Uiso 1 1 calc R U . . .
H22B H 0.7283 0.2153 -0.0269 0.219 Uiso 1 1 calc R U . . .
H22C H 0.8367 0.2289 0.0596 0.219 Uiso 1 1 calc R U . . .
P1 P 0.04312(11) 0.11346(12) 0.81077(12) 0.0668(4) Uani 1 1 d . . . . .
F1 F 0.1575(5) 0.0929(8) 0.8328(7) 0.231(4) Uani 1 1 d . . . . .
F2 F 0.0046(6) 0.0208(6) 0.7710(8) 0.236(5) Uani 1 1 d . . . . .
F6 F -0.0691(4) 0.1335(5) 0.7988(9) 0.260(7) Uani 1 1 d . . . . .
F3 F 0.0382(9) 0.1418(12) 0.7164(7) 0.396(13) Uani 1 1 d . . . . .
F5 F 0.0790(7) 0.2038(5) 0.8572(11) 0.283(7) Uani 1 1 d . . . . .
F4 F 0.0611(8) 0.0765(10) 0.9108(8) 0.301(7) Uani 1 1 d . . . . .

loop_
_atom_site_aniso_label
_atom_site_aniso_U_11
_atom_site_aniso_U_22
_atom_site_aniso_U_33
_atom_site_aniso_U_23
_atom_site_aniso_U_13
_atom_site_aniso_U_12
Mo1 0.0390(2) 0.0327(2) 0.0369(2) 0.00115(13) 0.01362(16) -0.00037(12)
S2 0.0442(6) 0.0477(6) 0.0539(6) 0.0148(5) 0.0154(5) 0.0053(5)
S1 0.0465(6) 0.0410(6) 0.0551(6) 0.0101(5) 0.0199(5) 0.0004(4)
C1 0.057(3) 0.054(3) 0.050(3) -0.003(2) 0.021(2) -0.004(2)
C2 0.059(3) 0.045(2) 0.058(3) -0.001(2) 0.025(2) -0.002(2)
O2 0.111(3) 0.055(2) 0.083(3) -0.023(2) 0.048(3) -0.009(2)
O1 0.086(3) 0.086(3) 0.0445(19) 0.0051(19) 0.0190(19) -0.008(2)
C16 0.040(2) 0.046(2) 0.047(2) -0.0005(18) 0.0118(19) -0.0021(17)
N1 0.047(2) 0.061(3) 0.056(2) 0.0057(19) 0.0221(19) 0.0005(18)
N2 0.051(2) 0.043(2) 0.053(2) 0.0074(17) 0.0169(18) 0.0089(17)
N4 0.057(2) 0.042(2) 0.048(2) -0.0115(17) 0.0146(17) -0.0001(17)
C6 0.067(3) 0.067(3) 0.047(3) 0.011(2) 0.014(2) 0.008(3)
C10 0.063(3) 0.069(3) 0.039(2) -0.004(2) 0.011(2) 0.000(3)
C13 0.089(4) 0.043(3) 0.080(4) 0.012(3) 0.027(3) 0.019(3)
C9 0.076(4) 0.081(4) 0.070(3) -0.032(3) 0.029(3) 0.008(3)
C7 0.088(4) 0.042(3) 0.079(4) -0.012(3) 0.020(3) -0.012(3)
C11 0.046(3) 0.095(5) 0.075(4) 0.005(3) 0.028(3) 0.002(3)
C5 0.076(4) 0.062(3) 0.079(4) 0.005(3) 0.019(3) -0.031(3)
C4 0.078(4) 0.110(5) 0.075(4) 0.029(4) 0.031(3) -0.026(4)
C12 0.044(3) 0.075(4) 0.069(3) 0.011(3) 0.013(2) 0.013(2)
N3 0.046(2) 0.060(2) 0.054(2) 0.0098(19) 0.0176(18) -0.0078(17)
C17 0.051(3) 0.078(4) 0.093(4) 0.017(3) 0.027(3) 0.018(3)
C18 0.074(5) 0.130(7) 0.105(6) 0.023(5) 0.020(4) 0.023(5)
C19 0.094(6) 0.158(10) 0.099(6) 0.020(5) 0.006(5) -0.025(5)
C20 0.052(3) 0.083(4) 0.076(4) 0.015(3) 0.030(3) -0.008(3)
C21 0.095(5) 0.113(6) 0.078(4) 0.012(4) 0.033(4) -0.013(4)
C22 0.200(12) 0.160(10) 0.083(5) 0.008(6) 0.056(7) -0.049(8)
P1 0.0500(8) 0.0736(10) 0.0740(9) 0.0000(8) 0.0182(7) -0.0116(7)
F1 0.088(4) 0.349(11) 0.250(8) -0.118(9) 0.052(5) 0.015(6)
F2 0.170(7) 0.201(8) 0.364(13) -0.150(9) 0.128(8) -0.085(6)
F6 0.071(4) 0.122(6) 0.56(2) -0.002(7) 0.071(8) -0.008(3)
F3 0.267(11) 0.69(3) 0.146(7) 0.191(11) -0.037(7) -0.266(16)
F5 0.203(8) 0.136(6) 0.57(2) -0.130(9) 0.206(12) -0.080(6)
F4 0.193(9) 0.436(19) 0.234(11) 0.110(12) 0.026(8) -0.099(11)

loop_
_atom_type_symbol
_atom_type_description
_atom_type_scat_dispersion_real
_atom_type_scat_dispersion_imag
_atom_type_scat_source
C C 0.0033 0.0016 'International Tables Vol C Tables 4.2.6.8 and 6.1.1.4'
H H 0.0000 0.0000 'International Tables Vol C Tables 4.2.6.8 and 6.1.1.4'
N N 0.0061 0.0033 'International Tables Vol C Tables 4.2.6.8 and 6.1.1.4'
O O 0.0106 0.0060 'International Tables Vol C Tables 4.2.6.8 and 6.1.1.4'
S S 0.1246 0.1234 'International Tables Vol C Tables 4.2.6.8 and 6.1.1.4'
Mo Mo -1.6832 0.6857 'International Tables Vol C Tables 4.2.6.8 and 6.1.1.4'
P P 0.1023 0.0942 'International Tables Vol C Tables 4.2.6.8 and 6.1.1.4'
F F 0.0171 0.0103 'International Tables Vol C Tables 4.2.6.8 and 6.1.1.4'

loop_
_geom_angle_atom_site_label_1
_geom_angle_atom_site_label_2
_geom_angle_atom_site_label_3
_geom_angle
_geom_angle_site_symmetry_1
_geom_angle_site_symmetry_3
C2 Mo1 C1 68.9(2) . .
C2 Mo1 N2 86.95(18) . .
C1 Mo1 N2 139.19(18) . .
C2 Mo1 N3 109.13(19) . .
C1 Mo1 N3 81.67(18) . .
N2 Mo1 N3 75.76(14) . .
C2 Mo1 N4 160.04(18) . .
C1 Mo1 N4 131.01(18) . .
N2 Mo1 N4 75.63(14) . .
N3 Mo1 N4 76.31(15) . .
C2 Mo1 S2 107.99(16) . .
C1 Mo1 S2 70.60(15) . .
N2 Mo1 S2 150.10(10) . .
N3 Mo1 S2 120.49(11) . .
N4 Mo1 S2 83.91(10) . .
C2 Mo1 S1 80.45(15) . .
C1 Mo1 S1 116.53(15) . .
N2 Mo1 S1 89.66(10) . .
N3 Mo1 S1 161.76(11) . .
N4 Mo1 S1 89.63(10) . .
S2 Mo1 S1 68.37(4) . .
C16 S2 Mo1 90.36(16) . .
C16 S1 Mo1 90.63(17) . .
O1 C1 Mo1 176.0(5) . .
O2 C2 Mo1 178.0(5) . .
N1 C16 S1 125.7(4) . .
N1 C16 S2 124.5(4) . .
S1 C16 S2 109.9(3) . .
C16 N1 C20 121.2(4) . .
C16 N1 C17 120.9(4) . .
C20 N1 C17 117.4(4) . .
C12 N2 C6 109.7(4) . .
C12 N2 C13 108.4(4) . .
C6 N2 C13 106.7(4) . .
C12 N2 Mo1 112.5(3) . .
C6 N2 Mo1 105.2(3) . .
C13 N2 Mo1 114.2(3) . .
C7 N4 C9 107.6(4) . .
C7 N4 C10 111.0(4) . .
C9 N4 C10 107.1(4) . .
C7 N4 Mo1 101.4(3) . .
C9 N4 Mo1 119.6(3) . .
C10 N4 Mo1 109.8(3) . .
C10 C6 N2 112.4(4) . .
C6 C10 N4 112.8(4) . .
C5 C7 N4 112.3(5) . .
C12 C11 N3 111.8(5) . .
C7 C5 N3 113.4(4) . .
C11 C12 N2 112.0(4) . .
C5 N3 C4 107.8(5) . .
C5 N3 C11 110.4(4) . .
C4 N3 C11 106.2(5) . .
C5 N3 Mo1 110.4(3) . .
C4 N3 Mo1 117.2(3) . .
C11 N3 Mo1 104.7(3) . .
N1 C17 C18 114.1(6) . .
C19 C18 C17 116.0(7) . .
N1 C20 C21 111.9(5) . .
C22 C21 C20 110.9(7) . .
F3 P1 F4 172.1(10) . .
F3 P1 F5 92.4(8) . .
F4 P1 F5 90.0(8) . .
F3 P1 F1 87.5(8) . .
F4 P1 F1 85.1(6) . .
F5 P1 F1 86.6(5) . .
F3 P1 F2 91.7(8) . .
F4 P1 F2 86.0(7) . .
F5 P1 F2 175.6(6) . .
F1 P1 F2 95.0(5) . .
F3 P1 F6 97.4(8) . .
F4 P1 F6 90.1(7) . .
F5 P1 F6 91.7(5) . .
F1 P1 F6 174.9(6) . .
F2 P1 F6 86.3(4) . .

loop_
_geom_bond_atom_site_label_1
_geom_bond_atom_site_label_2
_geom_bond_distance
_geom_bond_site_symmetry_2
Mo1 C2 1.919(5) .
Mo1 C1 1.954(5) .
Mo1 N2 2.314(4) .
Mo1 N3 2.313(4) .
Mo1 N4 2.385(4) .
Mo1 S2 2.5065(12) .
Mo1 S1 2.5120(12) .
S2 C16 1.732(5) .
S1 C16 1.713(5) .
C1 O1 1.155(6) .
C2 O2 1.171(6) .
C16 N1 1.295(6) .
N1 C20 1.468(7) .
N1 C17 1.485(7) .
N2 C12 1.492(7) .
N2 C6 1.496(6) .
N2 C13 1.499(6) .
N4 C7 1.492(7) .
N4 C9 1.490(7) .
N4 C10 1.496(6) .
C6 C10 1.480(8) .
C7 C5 1.474(9) .
C11 C12 1.492(8) .
C11 N3 1.513(7) .
C5 N3 1.498(7) .
C4 N3 1.498(7) .
C17 C18 1.498(10) .
C18 C19 1.459(12) .
C20 C21 1.541(9) .
C21 C22 1.497(11) .
P1 F3 1.384(8) .
P1 F4 1.463(10) .
P1 F5 1.513(8) .
P1 F1 1.514(6) .
P1 F2 1.524(7) .
P1 F6 1.512(6) .
